data_1526767
loop_
_publ_author_name
'Krishnan, K.'
'Singh Mudher, K.D.'
'Venugopal, V.'
'Rama Rao, G.A.'

_publ_section_title
;
 Structural and thermochemical studies on Cr2 Te O6 and Fe2 Te O6
;
_journal_name_full 'Journal of Alloys Compd.'
_journal_page_first 264
_journal_page_last 268
_journal_volume 316
_journal_year 2001
_chemical_formula_sum 'Fe2 O6 Te'
_chemical_name_systematic 'Fe2 (Te O6)'
_space_group_IT_number 136
_symmetry_space_group_name_Hall '-P 4n 2n'
_symmetry_space_group_name_H-M 'P 42/m n m'
_cell_angle_alpha 90
_cell_angle_beta 90
_cell_angle_gamma 90
_cell_formula_units_Z 2
_cell_length_a 4.6057
_cell_length_b 4.6057
_cell_length_c 9.0923
_cell_volume 192.870
_citation_journal_id_ASTM JALCEU
_cod_data_source_file Krishnan_JALCEU_2001_1193.cif
_cod_data_source_block Fe2O6Te1
_cod_original_cell_volume 192.8702
_cod_original_formula_sum 'Fe2 O6 Te1'
_cod_database_code 1526767

loop_
_symmetry_equiv_pos_as_xyz
x,y,z
-y+1/2,x+1/2,z+1/2
-x,-y,z
y+1/2,-x+1/2,z+1/2
x+1/2,-y+1/2,-z+1/2
y,x,-z
-x+1/2,y+1/2,-z+1/2
-y,-x,-z
-x,-y,-z
y-1/2,-x-1/2,-z-1/2
x,y,-z
-y-1/2,x-1/2,-z-1/2
-x-1/2,y-1/2,z-1/2
-y,-x,z
x-1/2,-y-1/2,z-1/2
y,x,z

loop_
_atom_site_label
_atom_site_type_symbol
_atom_site_fract_x
_atom_site_fract_y
_atom_site_fract_z
_atom_site_occupancy
_atom_site_U_iso_or_equiv
O1 O-2 0.2937 0.2937 0 1 0.0
Te1 Te+6 0 0 0 1 0.0
O2 O-2 0.3097 0.3097 0.3346 1 0.0
Fe1 Fe+3 0 0 0.3368 1 0.0
